data_9005334
loop_
_publ_author_name
'Redhammer, G. J.'

_publ_section_title
;
 Mossbauer spectroscopy and Rietveld refinement on synthetic
 ferri-Tschermak's molecule CaFe3+(Fe3+Si)O6 substituted diopside
 Sample: fts6/#2
;
_journal_name_full 'European Journal of Mineralogy'
_journal_page_first 439
_journal_page_last 452
_journal_volume 10
_journal_year 1998
_chemical_formula_sum 'Ca Fe0.13 Mg0.943 O6 Si1.927'
_chemical_name_mineral Diopside
_space_group_IT_number 15
_symmetry_space_group_name_Hall '-C 2yc'
_symmetry_space_group_name_H-M 'C 1 2/c 1'
_cell_angle_alpha 90
_cell_angle_beta 105.936
_cell_angle_gamma 90
_cell_length_a 9.7433
_cell_length_b 8.9410
_cell_length_c 5.2511
_cell_formula_units_Z 4
_cell_volume 439.869
_database_code_amcsd 0006719
_exptl_crystal_density_diffrn 3.328
_cod_original_formula_sum 'Ca Mg.943 Fe.13 Si1.927 O6'
_cod_database_code 9005334

loop_
_space_group_symop_operation_xyz
x,y,z
1/2+x,1/2+y,z
x,-y,1/2+z
1/2+x,1/2-y,1/2+z
-x,y,1/2-z
1/2-x,1/2+y,1/2-z
-x,-y,-z
1/2-x,1/2-y,-z

loop_
_atom_site_label
_atom_site_fract_x
_atom_site_fract_y
_atom_site_fract_z
_atom_site_occupancy
_atom_site_U_iso_or_equiv
CaM2 0.00000 0.30090 0.25000 1.00000 0.00798
MgM1 0.00000 0.90720 0.25000 0.94300 0.00469
FeM1 0.00000 0.90720 0.25000 0.05700 0.00469
SiT 0.28620 0.09360 0.22900 0.96350 0.00443
FeT 0.28620 0.09360 0.22900 0.03650 0.00443
O1 0.11640 0.08740 0.14380 1.00000 0.00646
O2 0.36170 0.24810 0.31740 1.00000 0.00823
O3 0.35050 0.01690 0.99330 1.00000 0.00709

loop_
_cod_related_entry_id
_cod_related_entry_database
_cod_related_entry_code
1 AMCSD 0006719
